data_4077352
loop_
_publ_author_name
'Pugh, Stephen M.'
'Tr\"osch, Dominique J. M.'
'Skinner, Michael E. G.'
'Gade, Lutz H.'
'Mountford, Philip'

_publ_section_title
;
 Group 5 Imido Complexes Supported by Diamido&#x2212;pyridine
 Ligands:&#x00A0; Aryloxide, Amide, Benzamidinate, Alkyl, and
 Cyclopentadienyl Derivatives
;
_journal_issue 16
_journal_name_full Organometallics
_journal_page_first 3531
_journal_paper_doi 10.1021/om0103153
_journal_volume 20
_journal_year 2001
_chemical_compound_source
;
 [Ta(N-2,6-C6H3-i-Pr2){MeC(2-NC5H4)(CH2NSiMe3)2}Cl(py)] 
 + Li[O-2,6-C6H3-i-Pr2]
;
_chemical_formula_moiety ' C39 H63 N4 O1 Si2 Ta1 '
_chemical_formula_sum 'C39 H63 N4 O Si2 Ta'
_chemical_formula_weight 841.08
_chemical_name_systematic
;
 [Ta(N-2,6-C6H3-i-Pr2){MeC(2-NC5H4)(CH2NSiMe3)2}(O-2,6-C6H3-i-Pr2)]
;
_space_group_IT_number 2
_symmetry_cell_setting triclinic
_symmetry_space_group_name_Hall '-P 1'
_symmetry_space_group_name_H-M 'P -1'
_atom_sites_solution_hydrogens geom
_atom_sites_solution_primary SHELXS86
_cell_angle_alpha 96.504(2)
_cell_angle_beta 98.040(1)
_cell_angle_gamma 92.121(2)
_cell_formula_units_Z 2.00
_cell_length_a 11.5100(3)
_cell_length_b 11.9300(2)
_cell_length_c 14.9600(4)
_cell_measurement_reflns_used 12281
_cell_measurement_temperature 150
_cell_measurement_theta_max 27
_cell_measurement_theta_min 0
_cell_volume 2018.02(8)
_computing_cell_refinement
;
DIP2000 software 'DENZO' (Otwinowski & Minor, 1996)
;
_computing_data_collection 'DIP2000 software 'Xpress (MAC Science, 1989)''
_computing_data_reduction
;
DIP2000 software 'DENZO' (Otwinowski & Minor, 1996)
;
_computing_molecular_graphics 'SHELXTL/PC (Sheldrick, 1994)'
_computing_publication_material
;
CRYSTALS Issue 10 (Watkin et al, 1996)
;
_computing_structure_refinement
;
CRYSTALS Issue 10 (Watkin et al, 1996)
;
_computing_structure_solution 'SIR92 (Altomare, et al, 1994)'
_diffrn_ambient_temperature 150
_diffrn_measurement_device_type 'Enraf-nonius DIP2000'
_diffrn_measurement_method \w
_diffrn_radiation_monochromator graphite
_diffrn_radiation_type 'Mo K\a'
_diffrn_radiation_wavelength 0.71073
_diffrn_reflns_av_R_equivalents 0.035
_diffrn_reflns_av_sigmaI/netI 0.0369
_diffrn_reflns_limit_h_max 14
_diffrn_reflns_limit_h_min 0
_diffrn_reflns_limit_k_max 14
_diffrn_reflns_limit_k_min -14
_diffrn_reflns_limit_l_max 18
_diffrn_reflns_limit_l_min -18
_diffrn_reflns_number 12281
_diffrn_reflns_theta_max 26.59
_diffrn_reflns_theta_min 1.79
_diffrn_standards_decay_% 'not measured'
_diffrn_standards_interval_count 'not measured'
_diffrn_standards_interval_time 'not measured'
_diffrn_standards_number 'not measured'
_exptl_absorpt_coefficient_mu 2.78
_exptl_absorpt_correction_T_max 0.488
_exptl_absorpt_correction_T_min 0.378
_exptl_absorpt_correction_type multi-scan
_exptl_crystal_colour ' yellow '
_exptl_crystal_density_diffrn 1.38
_exptl_crystal_density_meas ?
_exptl_crystal_density_method none
_exptl_crystal_description ' block '
_exptl_crystal_F_000 868
_exptl_crystal_size_max 0.35
_exptl_crystal_size_mid 0.25
_exptl_crystal_size_min 0.25
_refine_diff_density_max 0.95
_refine_diff_density_min -1.27
_refine_ls_abs_structure_Flack none
_refine_ls_extinction_coef 43.3(64)
_refine_ls_extinction_method 'Larson 1970 Crystallographic Computing eq 22'
_refine_ls_goodness_of_fit_obs 1.0539
_refine_ls_hydrogen_treatment 'riding model'
_refine_ls_matrix_type full
_refine_ls_number_parameters 425
_refine_ls_number_reflns 7025
_refine_ls_number_restraints 0
_refine_ls_R_factor_obs 0.0264
_refine_ls_shift/esd_max 0.0038
_refine_ls_structure_factor_coef F
_refine_ls_weighting_scheme 'Chebychev polynomial'
_refine_ls_wR_factor_obs 0.0295
_reflns_limit_h_max 14
_reflns_limit_h_min -14
_reflns_limit_k_max 14
_reflns_limit_k_min -14
_reflns_limit_l_max 18
_reflns_limit_l_min 0
_reflns_number_observed 7025
_reflns_number_total 7866
_reflns_observed_criterion >3.00\s(I)
_cod_data_source_file om0103153.cif
_cod_data_source_block COMPOUND_6
_cod_depositor_comments
;
The following automatic conversions were performed:

'_symmetry_cell_setting' value 'Triclinic ' changed to 'triclinic'
according to /home/saulius/struct/CIF-dictionaries/cif_core.dic
dictionary named 'cif_core.dic' version 2.4.2 from 2011-04-26.

Automatic conversion script
Id: cif_fix_values 1715 2011-07-08 13:25:40Z adriana 

The following automatic conversions were performed:

'_exptl_crystal_density_meas' value 'not measured' was changed to '?'
- the value is perceived as not measured.

Automatic conversion script
Id: cif_fix_values 3008 2015-01-20 13:52:24Z robertas 

The following automatic conversions were performed:

'_atom_sites_solution_hydrogens' value 'geometric' was changed to
'geom'.

Automatic conversion script
Id: cif_fix_values 6452 2018-10-05 10:23:21Z andrius 

The following automatic conversions were performed:

data name '_diffrn_measurement_device-type' was replaced with
'_diffrn_measurement_device_type' as specified in the replacement
file 'data/replacement-values/replacement_tags.lst'.

Automatic conversion script
Id: cif_correct_tags 9268 2022-04-12 08:56:07Z antanas 
;
_cod_original_cell_volume 2018.0
_cod_original_sg_symbol_H-M 'P -1 '
_cod_original_formula_sum ' C39 H63 N4 O1 Si2 Ta1 '
_cod_database_code 4077352

loop_
_symmetry_equiv_pos_as_xyz
x,y,z
-x,-y,-z

loop_
_atom_site_aniso_label
_atom_site_aniso_U_11
_atom_site_aniso_U_22
_atom_site_aniso_U_33
_atom_site_aniso_U_23
_atom_site_aniso_U_13
_atom_site_aniso_U_12
Ta1 0.01346(6) 0.01482(7) 0.01818(7) 0.00245(4) 0.00260(4) 0.00038(4)
N1 0.021(1) 0.020(1) 0.023(1) 0.0043(9) 0.0035(9) -0.0001(9)
N2 0.017(1) 0.022(1) 0.027(1) 0.003(1) 0.0070(9) -0.0008(9)
N3 0.020(1) 0.025(1) 0.021(1) 0.0033(9) 0.0056(8) -0.0015(9)
N4 0.018(1) 0.025(1) 0.026(1) -0.001(1) 0.0038(9) 0.0013(9)
O1 0.027(1) 0.026(1) 0.031(1) 0.0110(9) 0.0005(8) 0.0040(8)
Si1 0.0217(4) 0.0216(4) 0.0245(4) 0.0005(3) 0.0060(3) 0.0027(3)
Si2 0.0254(4) 0.0275(5) 0.0247(4) -0.0006(3) 0.0054(3) 0.0047(3)
C1 0.019(1) 0.022(2) 0.022(1) 0.000(1) 0.005(1) -0.001(1)
C2 0.019(1) 0.025(2) 0.029(1) 0.001(1) 0.002(1) -0.003(1)
C3 0.019(1) 0.036(2) 0.034(2) 0.004(1) -0.001(1) -0.001(1)
C4 0.018(1) 0.037(2) 0.042(2) -0.001(1) 0.003(1) -0.005(1)
C5 0.024(1) 0.027(2) 0.044(2) 0.008(1) 0.011(1) -0.004(1)
C6 0.021(1) 0.025(2) 0.037(2) 0.007(1) 0.007(1) -0.001(1)
C7 0.024(1) 0.040(2) 0.029(1) 0.012(1) -0.003(1) -0.007(1)
C8 0.023(1) 0.041(2) 0.046(2) 0.023(2) 0.003(1) -0.003(1)
C9 0.071(3) 0.036(2) 0.048(2) 0.013(2) 0.014(2) -0.006(2)
C10 0.035(2) 0.057(3) 0.034(2) 0.012(2) 0.001(1) -0.005(2)
C11 0.061(3) 0.047(3) 0.045(2) 0.011(2) -0.002(2) -0.003(2)
C12 0.057(3) 0.058(3) 0.073(3) 0.030(3) 0.018(2) 0.029(2)
C13 0.026(1) 0.034(2) 0.032(2) -0.003(1) 0.002(1) 0.005(1)
C14 0.020(1) 0.053(2) 0.037(2) -0.007(2) -0.004(1) 0.010(1)
C15 0.018(1) 0.062(3) 0.050(2) -0.007(2) 0.003(1) -0.002(1)
C16 0.020(1) 0.047(2) 0.047(2) -0.000(2) 0.012(1) -0.008(1)
C17 0.019(1) 0.028(2) 0.028(1) -0.006(1) 0.006(1) 0.001(1)
C18 0.022(1) 0.020(2) 0.032(1) 0.003(1) 0.008(1) -0.003(1)
C19 0.026(1) 0.016(2) 0.045(2) 0.001(1) 0.014(1) -0.001(1)
C20 0.030(1) 0.029(2) 0.023(1) 0.010(1) 0.005(1) -0.006(1)
C21 0.036(2) 0.030(2) 0.047(2) 0.010(2) 0.017(1) -0.004(1)
C22 0.025(1) 0.037(2) 0.033(2) 0.005(1) 0.012(1) 0.006(1)
C23 0.041(2) 0.033(2) 0.052(2) 0.012(2) 0.019(2) 0.017(1)
C24 0.046(2) 0.048(3) 0.032(2) -0.011(2) 0.001(1) -0.001(2)
C25 0.045(2) 0.024(2) 0.042(2) -0.005(1) 0.005(1) -0.002(1)
C26 0.038(2) 0.053(3) 0.050(2) -0.001(2) 0.012(2) 0.019(2)
C27 0.048(2) 0.046(2) 0.027(2) -0.000(2) 0.002(1) 0.002(2)
C28 0.016(1) 0.025(2) 0.027(1) 0.004(1) -0.001(1) 0.000(1)
C29 0.021(1) 0.026(2) 0.034(2) 0.008(1) -0.001(1) 0.003(1)
C30 0.037(2) 0.025(2) 0.044(2) 0.011(1) 0.006(1) 0.004(1)
C31 0.045(2) 0.041(2) 0.040(2) 0.023(2) 0.007(1) 0.005(2)
C32 0.031(2) 0.047(2) 0.033(2) 0.016(2) 0.006(1) 0.003(1)
C33 0.018(1) 0.034(2) 0.033(2) 0.006(1) 0.001(1) 0.003(1)
C34 0.037(2) 0.024(2) 0.033(2) 0.007(1) 0.003(1) 0.001(1)
C35 0.032(2) 0.040(2) 0.034(2) 0.000(1) 0.001(1) 0.008(1)
C36 0.038(2) 0.060(3) 0.043(2) 0.003(2) 0.013(2) 0.000(2)
C37 0.052(2) 0.037(2) 0.048(2) -0.006(2) 0.003(2) -0.003(2)
C38 0.045(2) 0.042(2) 0.056(2) -0.007(2) 0.012(2) -0.004(2)
C39 0.047(2) 0.061(3) 0.060(3) -0.014(2) 0.022(2) 0.000(2)

loop_
_atom_site_label
_atom_site_fract_x
_atom_site_fract_y
_atom_site_fract_z
_atom_site_U_iso_or_equiv
_atom_site_occupancy
_atom_site_thermal_displace_type
Ta1 0.257216(8) 0.195422(9) 0.263049(7) 0.0154 1.0000 Uani
N1 0.4084(2) 0.2498(2) 0.2815(2) 0.0213 1.0000 Uani
N2 0.2686(2) 0.0311(2) 0.2262(2) 0.0218 1.0000 Uani
N3 0.2218(2) 0.1940(2) 0.3901(2) 0.0213 1.0000 Uani
N4 0.0439(2) 0.1448(2) 0.2357(2) 0.0235 1.0000 Uani
O1 0.1864(2) 0.2930(2) 0.1763(2) 0.0279 1.0000 Uani
Si1 0.35802(7) -0.04091(7) 0.15593(5) 0.0225 1.0000 Uani
Si2 0.23252(7) 0.30359(8) 0.47917(6) 0.0259 1.0000 Uani
C1 0.5232(2) 0.2940(2) 0.3016(2) 0.0208 1.0000 Uani
C2 0.5982(2) 0.2600(3) 0.3758(2) 0.0245 1.0000 Uani
C3 0.7147(3) 0.3036(3) 0.3942(2) 0.0303 1.0000 Uani
C4 0.7573(3) 0.3804(3) 0.3429(2) 0.0329 1.0000 Uani
C5 0.6840(3) 0.4137(3) 0.2702(2) 0.0309 1.0000 Uani
C6 0.5675(3) 0.3719(3) 0.2483(2) 0.0271 1.0000 Uani
C7 0.5567(3) 0.1742(3) 0.4343(2) 0.0311 1.0000 Uani
C8 0.4903(3) 0.4108(3) 0.1687(3) 0.0355 1.0000 Uani
C9 0.6040(4) 0.0588(4) 0.4078(3) 0.0511 1.0000 Uani
C10 0.5927(3) 0.2105(4) 0.5353(2) 0.0422 1.0000 Uani
C11 0.5354(4) 0.3747(4) 0.0786(3) 0.0516 1.0000 Uani
C12 0.4798(4) 0.5383(4) 0.1800(4) 0.0592 1.0000 Uani
C13 -0.0375(3) 0.2033(3) 0.1903(2) 0.0314 1.0000 Uani
C14 -0.1573(3) 0.1794(4) 0.1856(2) 0.0385 1.0000 Uani
C15 -0.1942(3) 0.0913(4) 0.2286(3) 0.0447 1.0000 Uani
C16 -0.1116(3) 0.0302(3) 0.2752(3) 0.0383 1.0000 Uani
C17 0.0081(2) 0.0595(3) 0.2780(2) 0.0254 1.0000 Uani
C18 0.1060(2) 0.0023(3) 0.3298(2) 0.0242 1.0000 Uani
C19 0.1898(3) -0.0474(3) 0.2634(2) 0.0286 1.0000 Uani
C20 0.1673(3) 0.0870(3) 0.4093(2) 0.0271 1.0000 Uani
C21 0.0602(3) -0.0991(3) 0.3724(3) 0.0362 1.0000 Uani
C22 0.4707(3) 0.0576(3) 0.1253(2) 0.0308 1.0000 Uani
C23 0.4310(3) -0.1572(3) 0.2120(3) 0.0402 1.0000 Uani
C24 0.2653(3) -0.1076(4) 0.0492(2) 0.0438 1.0000 Uani
C25 0.3401(3) 0.4164(3) 0.4617(3) 0.0380 1.0000 Uani
C26 0.0838(3) 0.3614(4) 0.4801(3) 0.0466 1.0000 Uani
C27 0.2774(4) 0.2515(4) 0.5916(2) 0.0410 1.0000 Uani
C28 0.1800(2) 0.3746(3) 0.1202(2) 0.0231 1.0000 Uani
C29 0.1516(2) 0.4844(3) 0.1532(2) 0.0269 1.0000 Uani
C30 0.1445(3) 0.5668(3) 0.0939(3) 0.0345 1.0000 Uani
C31 0.1642(3) 0.5427(3) 0.0052(3) 0.0403 1.0000 Uani
C32 0.1892(3) 0.4337(3) -0.0266(2) 0.0362 1.0000 Uani
C33 0.1950(2) 0.3477(3) 0.0287(2) 0.0284 1.0000 Uani
C34 0.1246(3) 0.5128(3) 0.2496(2) 0.0315 1.0000 Uani
C35 0.2107(3) 0.2263(3) -0.0079(2) 0.0359 1.0000 Uani
C36 -0.0051(3) 0.5379(4) 0.2491(3) 0.0468 1.0000 Uani
C37 0.2012(4) 0.6115(4) 0.3027(3) 0.0468 1.0000 Uani
C38 0.0914(4) 0.1627(4) -0.0345(3) 0.0485 1.0000 Uani
C39 0.2794(4) 0.2129(5) -0.0883(3) 0.0565 1.0000 Uani
H31 0.7661(3) 0.2796(3) 0.4439(2) 0.0384 1.0000 Uiso
H41 0.8372(3) 0.4102(3) 0.3573(2) 0.0400 1.0000 Uiso
H51 0.7139(3) 0.4669(3) 0.2344(2) 0.0388 1.0000 Uiso
H71 0.4723(3) 0.1696(3) 0.4239(2) 0.0395 1.0000 Uiso
H81 0.4143(3) 0.3746(3) 0.1680(3) 0.0466 1.0000 Uiso
H91 0.5774(4) 0.0048(4) 0.4444(3) 0.0650 1.0000 Uiso
H92 0.6884(4) 0.0652(4) 0.4173(3) 0.0650 1.0000 Uiso
H93 0.5763(4) 0.0344(4) 0.3448(3) 0.0650 1.0000 Uiso
H101 0.5643(3) 0.1545(4) 0.5695(2) 0.0539 1.0000 Uiso
H102 0.6769(3) 0.2187(4) 0.5484(2) 0.0539 1.0000 Uiso
H103 0.5600(3) 0.2815(4) 0.5518(2) 0.0539 1.0000 Uiso
H111 0.4845(4) 0.4004(4) 0.0295(3) 0.0675 1.0000 Uiso
H112 0.6135(4) 0.4073(4) 0.0808(3) 0.0675 1.0000 Uiso
H113 0.5367(4) 0.2939(4) 0.0692(3) 0.0675 1.0000 Uiso
H121 0.4302(4) 0.5605(4) 0.1287(4) 0.0799 1.0000 Uiso
H122 0.5566(4) 0.5745(4) 0.1847(4) 0.0799 1.0000 Uiso
H123 0.4468(4) 0.5603(4) 0.2345(4) 0.0799 1.0000 Uiso
H131 -0.0116(3) 0.2645(3) 0.1601(2) 0.0403 1.0000 Uiso
H141 -0.2136(3) 0.2234(4) 0.1535(2) 0.0451 1.0000 Uiso
H151 -0.2765(3) 0.0724(4) 0.2261(3) 0.0516 1.0000 Uiso
H161 -0.1354(3) -0.0318(3) 0.3053(3) 0.0457 1.0000 Uiso
H191 0.2389(3) -0.0982(3) 0.2947(2) 0.0348 1.0000 Uiso
H192 0.1409(3) -0.0890(3) 0.2122(2) 0.0348 1.0000 Uiso
H201 0.2282(3) 0.0481(3) 0.4417(2) 0.0372 1.0000 Uiso
H202 0.1095(3) 0.1069(3) 0.4481(2) 0.0372 1.0000 Uiso
H211 0.1251(3) -0.1328(3) 0.4049(3) 0.0494 1.0000 Uiso
H212 0.0066(3) -0.0745(3) 0.4134(3) 0.0494 1.0000 Uiso
H213 0.0202(3) -0.1536(3) 0.3248(3) 0.0494 1.0000 Uiso
H221 0.5189(3) 0.0164(3) 0.0870(2) 0.0421 1.0000 Uiso
H222 0.5189(3) 0.0923(3) 0.1797(2) 0.0421 1.0000 Uiso
H223 0.4328(3) 0.1148(3) 0.0935(2) 0.0421 1.0000 Uiso
H231 0.4795(3) -0.1953(3) 0.1723(3) 0.0545 1.0000 Uiso
H232 0.4788(3) -0.1261(3) 0.2677(3) 0.0545 1.0000 Uiso
H233 0.3723(3) -0.2099(3) 0.2249(3) 0.0545 1.0000 Uiso
H241 0.3139(3) -0.1474(4) 0.0105(2) 0.0551 1.0000 Uiso
H242 0.2072(3) -0.1596(4) 0.0640(2) 0.0551 1.0000 Uiso
H243 0.2270(3) -0.0498(4) 0.0183(2) 0.0551 1.0000 Uiso
H251 0.3455(3) 0.4765(3) 0.5107(3) 0.0482 1.0000 Uiso
H252 0.4158(3) 0.3857(3) 0.4599(3) 0.0482 1.0000 Uiso
H253 0.3145(3) 0.4451(3) 0.4052(3) 0.0482 1.0000 Uiso
H261 0.0876(3) 0.4221(4) 0.5285(3) 0.0630 1.0000 Uiso
H262 0.0290(3) 0.3026(4) 0.4894(3) 0.0630 1.0000 Uiso
H263 0.0585(3) 0.3889(4) 0.4231(3) 0.0630 1.0000 Uiso
H271 0.2825(4) 0.3134(4) 0.6392(2) 0.0503 1.0000 Uiso
H272 0.3525(4) 0.2191(4) 0.5921(2) 0.0503 1.0000 Uiso
H273 0.2201(4) 0.1952(4) 0.6011(2) 0.0503 1.0000 Uiso
H301 0.1258(3) 0.6418(3) 0.1155(3) 0.0459 1.0000 Uiso
H311 0.1610(3) 0.6010(3) -0.0342(3) 0.0546 1.0000 Uiso
H321 0.2023(3) 0.4168(3) -0.0886(2) 0.0482 1.0000 Uiso
H341 0.1423(3) 0.4470(3) 0.2794(2) 0.0403 1.0000 Uiso
H351 0.2565(3) 0.1963(3) 0.0417(2) 0.0460 1.0000 Uiso
H361 -0.0205(3) 0.5553(4) 0.3105(3) 0.0596 1.0000 Uiso
H362 -0.0224(3) 0.6014(4) 0.2162(3) 0.0596 1.0000 Uiso
H363 -0.0537(3) 0.4732(4) 0.2202(3) 0.0596 1.0000 Uiso
H371 0.1810(4) 0.6254(4) 0.3630(3) 0.0597 1.0000 Uiso
H372 0.1887(4) 0.6775(4) 0.2722(3) 0.0597 1.0000 Uiso
H373 0.2823(4) 0.5939(4) 0.3063(3) 0.0597 1.0000 Uiso
H381 0.1017(4) 0.0858(4) -0.0573(3) 0.0628 1.0000 Uiso
H382 0.0462(4) 0.1988(4) -0.0810(3) 0.0628 1.0000 Uiso
H383 0.0508(4) 0.1642(4) 0.0175(3) 0.0628 1.0000 Uiso
H391 0.2861(4) 0.1341(5) -0.1073(3) 0.0775 1.0000 Uiso
H392 0.3564(4) 0.2492(5) -0.0714(3) 0.0775 1.0000 Uiso
H393 0.2377(4) 0.2471(5) -0.1375(3) 0.0775 1.0000 Uiso

loop_
_atom_type_symbol
_atom_type_scat_dispersion_real
_atom_type_scat_dispersion_imag
_atom_type_scat_Cromer_Mann_a1
_atom_type_scat_Cromer_Mann_b1
_atom_type_scat_Cromer_Mann_a2
_atom_type_scat_Cromer_Mann_b2
_atom_type_scat_Cromer_Mann_a3
_atom_type_scat_Cromer_Mann_b3
_atom_type_scat_Cromer_Mann_a4
_atom_type_scat_Cromer_Mann_b4
_atom_type_scat_Cromer_Mann_c
_atom_type_scat_source
'C   ' 0.0020 0.0020 2.3100 20.8439 1.0200 10.2075 1.5886 0.5687 0.8650 51.6512 0.2156 International_Tables_Vol_IV_Table_2.2B
'H   ' 0.0000 0.0000 0.4930 10.5109 0.3229 26.1257 0.1402 3.1424 0.0408 57.7997 0.0030 International_Tables_Vol_IV_Table_2.2B
'N   ' 0.0040 0.0030 12.2126 0.0057 3.1322 9.8933 2.0125 28.9975 1.1663 0.5826 -11.5290 International_Tables_Vol_IV_Table_2.2B
'O   ' 0.0080 0.0060 3.0485 13.2771 2.2868 5.7011 1.5463 0.3239 0.8670 32.9089 0.2508 International_Tables_Vol_IV_Table_2.2B
'Si  ' 0.0720 0.0710 6.2915 2.4386 3.0353 32.3337 1.9891 0.6785 1.5410 81.6937 1.1407 International_Tables_Vol_IV_Table_2.2B
'Ta  ' -1.2580 6.5230 29.2024 1.7733 15.2293 9.3705 14.5135 0.2960 4.7649 63.3644 9.2435 International_Tables_Vol_IV_Table_2.2B

loop_
_geom_angle_atom_site_label_1
_geom_angle_atom_site_label_2
_geom_angle_atom_site_label_3
_geom_angle
_geom_angle_publ_flag
N1 Ta1 N2 103.5(1) yes
N1 Ta1 N3 102.3(1) yes
N2 Ta1 N3 100.8(1) yes
N1 Ta1 N4 173.0(1) yes
N2 Ta1 N4 82.99(9) yes
N3 Ta1 N4 78.57(9) yes
N1 Ta1 O1 100.9(1) yes
N2 Ta1 O1 120.8(1) yes
N3 Ta1 O1 125.1(1) yes
N4 Ta1 O1 73.29(9) yes
Ta1 N1 C1 176.1(2) yes
Ta1 N2 Si1 131.1(1) yes
Ta1 N2 C19 116.8(2) yes
Si1 N2 C19 112.1(2) yes
Ta1 N3 Si2 130.0(1) yes
Ta1 N3 C20 115.3(2) yes
Si2 N3 C20 114.4(2) yes
Ta1 N4 C13 124.9(2) yes
Ta1 N4 C17 116.0(2) yes
C13 N4 C17 118.7(3) yes
Ta1 O1 C28 158.5(2) yes
N2 Si1 C22 110.8(1) yes
N2 Si1 C23 111.0(1) yes
C22 Si1 C23 109.8(2) yes
N2 Si1 C24 109.3(2) yes
C22 Si1 C24 108.7(2) yes
C23 Si1 C24 107.1(2) yes
N3 Si2 C25 109.9(1) yes
N3 Si2 C26 107.9(2) yes
C25 Si2 C26 110.0(2) yes
N3 Si2 C27 111.4(2) yes
C25 Si2 C27 109.9(2) yes
C26 Si2 C27 107.8(2) yes
N1 C1 C2 119.7(2) yes
N1 C1 C6 121.0(3) yes
C2 C1 C6 119.3(3) yes
C1 C2 C3 119.1(3) yes
C1 C2 C7 121.8(2) yes
C3 C2 C7 119.1(3) yes
C2 C3 C4 121.6(3) yes
C3 C4 C5 119.4(3) yes
C4 C5 C6 121.3(3) yes
C1 C6 C5 119.3(3) yes
C1 C6 C8 121.0(3) yes
C5 C6 C8 119.6(3) yes
C2 C7 C9 109.9(3) yes
C2 C7 C10 112.5(3) yes
C9 C7 C10 110.0(3) yes
C6 C8 C11 111.6(3) yes
C6 C8 C12 112.0(3) yes
C11 C8 C12 109.3(3) yes
N4 C13 C14 122.8(3) yes
C13 C14 C15 118.6(3) yes
C14 C15 C16 119.3(3) yes
C15 C16 C17 119.3(3) yes
N4 C17 C16 121.4(3) yes
N4 C17 C18 114.5(2) yes
C16 C17 C18 124.1(3) yes
C17 C18 C19 109.9(2) yes
C17 C18 C20 108.6(2) yes
C19 C18 C20 114.3(2) yes
C17 C18 C21 112.1(3) yes
C19 C18 C21 105.5(3) yes
C20 C18 C21 106.4(3) yes
N2 C19 C18 119.0(3) yes
N3 C20 C18 119.4(2) yes
O1 C28 C29 119.4(3) yes
O1 C28 C33 119.7(3) yes
C29 C28 C33 120.8(3) yes
C28 C29 C30 118.3(3) yes
C28 C29 C34 121.7(3) yes
C30 C29 C34 120.0(3) yes
C29 C30 C31 121.4(3) yes
C30 C31 C32 119.6(3) yes
C31 C32 C33 121.7(3) yes
C28 C33 C32 118.2(3) yes
C28 C33 C35 119.9(3) yes
C32 C33 C35 121.9(3) yes
C29 C34 C36 110.8(3) yes
C29 C34 C37 113.1(3) yes
C36 C34 C37 109.3(3) yes
C33 C35 C38 110.1(3) yes
C33 C35 C39 114.6(3) yes
C38 C35 C39 109.3(3) yes

loop_
_geom_bond_atom_site_label_1
_geom_bond_atom_site_label_2
_geom_bond_distance
_geom_bond_publ_flag
Ta1 N1 1.808(2) yes
Ta1 N2 1.990(3) yes
Ta1 N3 2.000(2) yes
Ta1 N4 2.473(2) yes
Ta1 O1 1.954(2) yes
N1 C1 1.384(4) yes
N2 Si1 1.751(2) yes
N2 C19 1.485(4) yes
N3 Si2 1.746(3) yes
N3 C20 1.476(4) yes
N4 C13 1.342(4) yes
N4 C17 1.340(4) yes
O1 C28 1.352(4) yes
Si1 C22 1.857(3) yes
Si1 C23 1.867(3) yes
Si1 C24 1.869(4) yes
Si2 C25 1.860(4) yes
Si2 C26 1.870(4) yes
Si2 C27 1.871(4) yes
C1 C2 1.414(4) yes
C1 C6 1.416(4) yes
C2 C3 1.399(4) yes
C2 C7 1.525(4) yes
C3 C4 1.378(5) yes
C4 C5 1.385(5) yes
C5 C6 1.395(4) yes
C6 C8 1.511(4) yes
C7 C9 1.529(6) yes
C7 C10 1.519(5) yes
C8 C11 1.534(6) yes
C8 C12 1.522(6) yes
C13 C14 1.389(5) yes
C14 C15 1.376(6) yes
C15 C16 1.379(6) yes
C16 C17 1.402(4) yes
C17 C18 1.506(4) yes
C18 C19 1.564(4) yes
C18 C20 1.541(4) yes
C18 C21 1.539(4) yes
C28 C29 1.414(4) yes
C28 C33 1.406(4) yes
C29 C30 1.394(4) yes
C29 C34 1.520(5) yes
C30 C31 1.377(5) yes
C31 C32 1.387(6) yes
C32 C33 1.388(5) yes
C33 C35 1.515(5) yes
C34 C36 1.533(5) yes
C34 C37 1.520(5) yes
C35 C38 1.524(5) yes
C35 C39 1.527(5) yes
